data_7024211
loop_
_publ_author_name
'Wallis, Christopher J.'
'Kraft, Ira L.'
'Patrick, Brian O.'
'Mehrkhodavandi, Parisa'

_publ_section_title
;
 Electron rich bidentate phosphinimine-imine ligands: synthesis and
 reactivity of late transition metal complexes.
;
_journal_issue 2
_journal_name_full 'Dalton transactions (Cambridge, England : 2003)'
_journal_page_first 541
_journal_page_last 547
_journal_paper_doi 10.1039/b912783f
_journal_volume 39
_journal_year 2010
_chemical_formula_sum 'C39 H33 Cl4 N2 P Zn'
_chemical_formula_weight 767.81
_chemical_name_systematic
;
?
;
_space_group_IT_number 14
_symmetry_cell_setting monoclinic
_symmetry_space_group_name_Hall '-P 2yn'
_symmetry_space_group_name_H-M 'P 1 21/n 1'
_atom_sites_solution_hydrogens geom
_atom_sites_solution_primary direct
_atom_sites_solution_secondary difmap
_audit_creation_method SHELXL-97
_cell_angle_alpha 90.00
_cell_angle_beta 99.222(3)
_cell_angle_gamma 90.00
_cell_formula_units_Z 4
_cell_length_a 12.3640(9)
_cell_length_b 17.4916(14)
_cell_length_c 16.9571(13)
_cell_measurement_reflns_used 9954
_cell_measurement_temperature 173(2)
_cell_measurement_theta_max 27.82
_cell_measurement_theta_min 2.43
_cell_volume 3619.8(5)
_computing_structure_refinement 'SHELXL-97 (Sheldrick, 1997)'
_diffrn_ambient_temperature 173(2)
_diffrn_measured_fraction_theta_full 0.998
_diffrn_measured_fraction_theta_max 0.998
_diffrn_measurement_device_type 'Bruker X8 APEX II'
_diffrn_measurement_method 'area detector'
_diffrn_radiation_monochromator graphite
_diffrn_radiation_source 'fine-focus sealed tube'
_diffrn_radiation_type MoK\a
_diffrn_radiation_wavelength 0.71073
_diffrn_reflns_av_R_equivalents 0.0356
_diffrn_reflns_av_sigmaI/netI 0.0316
_diffrn_reflns_limit_h_max 16
_diffrn_reflns_limit_h_min -13
_diffrn_reflns_limit_k_max 22
_diffrn_reflns_limit_k_min -23
_diffrn_reflns_limit_l_max 21
_diffrn_reflns_limit_l_min -22
_diffrn_reflns_number 41267
_diffrn_reflns_theta_full 28.01
_diffrn_reflns_theta_max 28.01
_diffrn_reflns_theta_min 2.03
_exptl_absorpt_coefficient_mu 1.049
_exptl_absorpt_correction_T_max 0.837
_exptl_absorpt_correction_T_min 0.762
_exptl_absorpt_correction_type multi-scan
_exptl_crystal_colour yellow
_exptl_crystal_density_diffrn 1.409
_exptl_crystal_density_method 'not measured'
_exptl_crystal_description prism
_exptl_crystal_F_000 1576
_exptl_crystal_size_max 0.32
_exptl_crystal_size_mid 0.23
_exptl_crystal_size_min 0.17
_refine_diff_density_max 0.447
_refine_diff_density_min -0.514
_refine_diff_density_rms 0.058
_refine_ls_extinction_method none
_refine_ls_goodness_of_fit_ref 1.032
_refine_ls_hydrogen_treatment constr
_refine_ls_matrix_type full
_refine_ls_number_parameters 438
_refine_ls_number_reflns 8741
_refine_ls_number_restraints 0
_refine_ls_restrained_S_all 1.032
_refine_ls_R_factor_all 0.0468
_refine_ls_R_factor_gt 0.0313
_refine_ls_shift/su_max 0.052
_refine_ls_shift/su_mean 0.001
_refine_ls_structure_factor_coef Fsqd
_refine_ls_weighting_details 'calc w=1/[\s^2^(Fo^2^)+(0.0346P)^2^+1.8083P] where P=(Fo^2^+2Fc^2^)/3'
_refine_ls_weighting_scheme calc
_refine_ls_wR_factor_gt 0.0738
_refine_ls_wR_factor_ref 0.0806
_reflns_number_gt 7001
_reflns_number_total 8741
_reflns_threshold_expression >2sigma(I)
_cod_data_source_file b912783f.txt
_cod_data_source_block pm050_0m
_cod_original_sg_symbol_H-M 'P 21/n'
_cod_database_code 7024211

loop_
_symmetry_equiv_pos_as_xyz
'x, y, z'
'-x+1/2, y+1/2, -z+1/2'
'-x, -y, -z'
'x-1/2, -y-1/2, z-1/2'

loop_
_atom_site_label
_atom_site_type_symbol
_atom_site_fract_x
_atom_site_fract_y
_atom_site_fract_z
_atom_site_U_iso_or_equiv
_atom_site_adp_type
_atom_site_occupancy
_atom_site_symmetry_multiplicity
_atom_site_calc_flag
_atom_site_refinement_flags
_atom_site_disorder_assembly
_atom_site_disorder_group
C1 C 0.18415(13) 0.11741(10) 0.53748(10) 0.0199(3) Uani 1 1 d . . .
C2 C 0.16663(15) 0.04000(11) 0.55128(11) 0.0274(4) Uani 1 1 d . . .
H2 H 0.1662 0.0232 0.6045 0.033 Uiso 1 1 calc R . .
C3 C 0.14998(16) -0.01278(11) 0.49007(12) 0.0316(4) Uani 1 1 d . . .
H3 H 0.1381 -0.0650 0.5013 0.038 Uiso 1 1 calc R . .
C4 C 0.15072(16) 0.01079(11) 0.41220(12) 0.0314(4) Uani 1 1 d . . .
H4 H 0.1397 -0.0251 0.3697 0.038 Uiso 1 1 calc R . .
C5 C 0.16755(14) 0.08687(11) 0.39705(11) 0.0256(4) Uani 1 1 d . . .
H5 H 0.1688 0.1025 0.3435 0.031 Uiso 1 1 calc R . .
C6 C 0.18292(13) 0.14200(10) 0.45765(10) 0.0207(3) Uani 1 1 d . . .
C7 C 0.19518(13) 0.22253(10) 0.43334(10) 0.0194(3) Uani 1 1 d . . .
C8 C 0.23815(15) 0.23579(10) 0.35692(10) 0.0232(4) Uani 1 1 d . . .
C9 C 0.34527(16) 0.21575(11) 0.35093(12) 0.0286(4) Uani 1 1 d . . .
H9 H 0.3894 0.1902 0.3940 0.034 Uiso 1 1 calc R . .
C10 C 0.38771(19) 0.23297(12) 0.28246(14) 0.0387(5) Uani 1 1 d . . .
H10 H 0.4616 0.2205 0.2791 0.046 Uiso 1 1 calc R . .
C11 C 0.3234(2) 0.26804(14) 0.21943(13) 0.0457(6) Uani 1 1 d . . .
H11 H 0.3530 0.2798 0.1725 0.055 Uiso 1 1 calc R . .
C12 C 0.2164(2) 0.28623(14) 0.22380(13) 0.0457(6) Uani 1 1 d . . .
H12 H 0.1719 0.3094 0.1794 0.055 Uiso 1 1 calc R . .
C13 C 0.17290(17) 0.27090(12) 0.29272(11) 0.0335(4) Uani 1 1 d . . .
H13 H 0.0993 0.2843 0.2960 0.040 Uiso 1 1 calc R . .
C14 C 0.17845(14) 0.35679(10) 0.44967(10) 0.0218(4) Uani 1 1 d . . .
C15 C 0.27854(15) 0.38732(11) 0.43903(11) 0.0257(4) Uani 1 1 d . . .
H15 H 0.3430 0.3569 0.4489 0.031 Uiso 1 1 calc R . .
C16 C 0.28420(16) 0.46223(11) 0.41392(12) 0.0297(4) Uani 1 1 d . . .
H16 H 0.3530 0.4827 0.4065 0.036 Uiso 1 1 calc R . .
C17 C 0.19111(17) 0.50834(11) 0.39931(11) 0.0303(4) Uani 1 1 d . . .
C18 C 0.1982(2) 0.58850(13) 0.36896(15) 0.0476(6) Uani 1 1 d . . .
H18A H 0.1798 0.5887 0.3106 0.071 Uiso 1 1 calc R . .
H18B H 0.2728 0.6079 0.3849 0.071 Uiso 1 1 calc R . .
H18C H 0.1466 0.6212 0.3916 0.071 Uiso 1 1 calc R . .
C19 C 0.09306(16) 0.47815(11) 0.41369(12) 0.0311(4) Uani 1 1 d . . .
H19 H 0.0292 0.5092 0.4059 0.037 Uiso 1 1 calc R . .
C20 C 0.08617(15) 0.40322(11) 0.43942(11) 0.0285(4) Uani 1 1 d . . .
H20 H 0.0183 0.3837 0.4500 0.034 Uiso 1 1 calc R . .
C21 C 0.39021(14) 0.08707(10) 0.66598(10) 0.0234(4) Uani 1 1 d . . .
C22 C 0.45935(17) 0.11023(12) 0.61390(14) 0.0386(5) Uani 1 1 d . . .
H22 H 0.4501 0.1592 0.5896 0.046 Uiso 1 1 calc R . .
C23 C 0.54200(19) 0.06236(14) 0.59705(16) 0.0508(6) Uani 1 1 d . . .
H23 H 0.5887 0.0783 0.5608 0.061 Uiso 1 1 calc R . .
C24 C 0.55634(18) -0.00820(14) 0.63275(16) 0.0470(6) Uani 1 1 d . . .
H24 H 0.6141 -0.0405 0.6221 0.056 Uiso 1 1 calc R . .
C25 C 0.48785(19) -0.03213(13) 0.68357(14) 0.0443(6) Uani 1 1 d . . .
H25 H 0.4980 -0.0811 0.7079 0.053 Uiso 1 1 calc R . .
C26 C 0.40364(17) 0.01476(12) 0.69967(12) 0.0342(5) Uani 1 1 d . . .
H26 H 0.3550 -0.0027 0.7339 0.041 Uiso 1 1 calc R . .
C27 C 0.21451(14) 0.11340(10) 0.76010(10) 0.0231(4) Uani 1 1 d . . .
C28 C 0.27226(17) 0.08320(12) 0.83087(11) 0.0309(4) Uani 1 1 d . . .
H28 H 0.3501 0.0826 0.8393 0.037 Uiso 1 1 calc R . .
C29 C 0.21609(19) 0.05420(13) 0.88864(12) 0.0383(5) Uani 1 1 d . . .
H29 H 0.2553 0.0324 0.9361 0.046 Uiso 1 1 calc R . .
C30 C 0.10291(19) 0.05706(12) 0.87728(12) 0.0375(5) Uani 1 1 d . . .
H30 H 0.0646 0.0380 0.9174 0.045 Uiso 1 1 calc R . .
C31 C 0.04526(17) 0.08740(12) 0.80813(13) 0.0363(5) Uani 1 1 d . . .
H31 H -0.0325 0.0894 0.8009 0.044 Uiso 1 1 calc R . .
C32 C 0.10034(15) 0.11502(11) 0.74901(12) 0.0287(4) Uani 1 1 d . . .
H32 H 0.0603 0.1350 0.7009 0.034 Uiso 1 1 calc R . .
C33 C 0.34318(14) 0.24197(10) 0.71765(10) 0.0218(3) Uani 1 1 d . . .
C34 C 0.35967(16) 0.26350(12) 0.79753(11) 0.0294(4) Uani 1 1 d . . .
H34 H 0.3408 0.2294 0.8368 0.035 Uiso 1 1 calc R . .
C35 C 0.40356(18) 0.33455(13) 0.82001(12) 0.0381(5) Uani 1 1 d . . .
H35 H 0.4146 0.3491 0.8747 0.046 Uiso 1 1 calc R . .
C36 C 0.43117(17) 0.38415(12) 0.76354(13) 0.0374(5) Uani 1 1 d . . .
H36 H 0.4597 0.4333 0.7791 0.045 Uiso 1 1 calc R . .
C37 C 0.41748(17) 0.36251(12) 0.68402(13) 0.0349(5) Uani 1 1 d . . .
H37 H 0.4386 0.3963 0.6453 0.042 Uiso 1 1 calc R . .
C38 C 0.37324(15) 0.29214(11) 0.66086(11) 0.0278(4) Uani 1 1 d . . .
H38 H 0.3632 0.2777 0.6062 0.033 Uiso 1 1 calc R . .
C39 C 0.6593(3) 0.26130(19) 0.4582(3) 0.0609(11) Uani 0.866(7) 1 d P A 1
H39A H 0.6512 0.2941 0.4100 0.073 Uiso 0.866(7) 1 calc PR A 1
H39B H 0.7341 0.2691 0.4881 0.073 Uiso 0.866(7) 1 calc PR A 1
N1 N 0.20280(11) 0.17090(8) 0.60063(8) 0.0202(3) Uani 1 1 d . . .
N2 N 0.16663(11) 0.27901(8) 0.47459(8) 0.0197(3) Uani 1 1 d . . .
P1 P 0.28293(3) 0.15220(3) 0.68275(3) 0.01909(9) Uani 1 1 d . . .
Cl1 Cl -0.06886(4) 0.21767(3) 0.53216(3) 0.03474(12) Uani 1 1 d . . .
Cl2 Cl 0.10835(4) 0.35662(3) 0.66172(3) 0.03660(12) Uani 1 1 d . . .
Cl3 Cl 0.56149(16) 0.28975(16) 0.51922(13) 0.0540(4) Uani 0.866(7) 1 d P A 1
Cl4 Cl 0.64414(7) 0.16707(13) 0.42929(8) 0.0629(4) Uani 0.866(7) 1 d P A 1
Zn1 Zn 0.100734(16) 0.261204(12) 0.577125(11) 0.02046(6) Uani 1 1 d . . .
Cl4B Cl 0.6437(5) 0.2011(8) 0.4137(5) 0.055(2) Uiso 0.134(7) 1 d P A 2
C39B C 0.6732(12) 0.2594(9) 0.4996(9) 0.019(3) Uiso 0.134(7) 1 d P A 2
H39C H 0.7041 0.2269 0.5455 0.023 Uiso 0.134(7) 1 calc PR A 2
H39D H 0.7302 0.2969 0.4910 0.023 Uiso 0.134(7) 1 calc PR A 2
Cl3B Cl 0.5639(14) 0.3075(9) 0.5234(10) 0.058(4) Uiso 0.134(7) 1 d P A 2

loop_
_atom_site_aniso_label
_atom_site_aniso_U_11
_atom_site_aniso_U_22
_atom_site_aniso_U_33
_atom_site_aniso_U_23
_atom_site_aniso_U_13
_atom_site_aniso_U_12
C1 0.0178(8) 0.0192(9) 0.0224(8) -0.0001(7) 0.0019(6) 0.0028(6)
C2 0.0313(9) 0.0219(10) 0.0281(10) 0.0037(7) 0.0022(8) 0.0002(7)
C3 0.0336(10) 0.0190(10) 0.0407(11) 0.0000(8) 0.0012(8) -0.0022(8)
C4 0.0346(10) 0.0241(10) 0.0341(11) -0.0093(8) 0.0017(8) -0.0011(8)
C5 0.0263(9) 0.0276(10) 0.0225(9) -0.0037(7) 0.0031(7) 0.0023(7)
C6 0.0176(8) 0.0209(9) 0.0232(9) 0.0000(7) 0.0022(6) 0.0033(6)
C7 0.0171(7) 0.0228(9) 0.0178(8) 0.0012(6) 0.0009(6) 0.0025(6)
C8 0.0287(9) 0.0219(9) 0.0197(8) -0.0030(7) 0.0064(7) -0.0019(7)
C9 0.0318(10) 0.0247(10) 0.0317(10) -0.0034(8) 0.0123(8) 0.0010(8)
C10 0.0460(12) 0.0309(11) 0.0456(13) -0.0112(10) 0.0269(10) -0.0063(9)
C11 0.0707(17) 0.0415(13) 0.0313(11) -0.0061(10) 0.0273(11) -0.0140(12)
C12 0.0670(16) 0.0483(14) 0.0212(10) 0.0050(9) 0.0050(10) -0.0051(12)
C13 0.0376(11) 0.0388(12) 0.0236(9) 0.0022(8) 0.0032(8) 0.0012(9)
C14 0.0276(9) 0.0207(9) 0.0175(8) 0.0019(7) 0.0044(7) 0.0040(7)
C15 0.0263(9) 0.0245(10) 0.0266(9) 0.0004(7) 0.0052(7) 0.0045(7)
C16 0.0309(10) 0.0266(10) 0.0324(10) -0.0015(8) 0.0070(8) -0.0032(8)
C17 0.0395(11) 0.0212(10) 0.0287(10) 0.0007(8) 0.0004(8) -0.0003(8)
C18 0.0528(14) 0.0267(12) 0.0598(15) 0.0120(10) -0.0015(12) -0.0036(10)
C19 0.0305(10) 0.0233(10) 0.0370(11) 0.0033(8) -0.0019(8) 0.0077(8)
C20 0.0254(9) 0.0271(10) 0.0333(10) 0.0033(8) 0.0055(8) 0.0042(7)
C21 0.0226(8) 0.0231(9) 0.0239(9) 0.0001(7) 0.0019(7) 0.0033(7)
C22 0.0417(12) 0.0247(11) 0.0555(14) 0.0054(9) 0.0266(10) 0.0029(9)
C23 0.0451(13) 0.0388(14) 0.0777(18) -0.0013(12) 0.0380(13) 0.0017(10)
C24 0.0372(12) 0.0368(13) 0.0701(17) -0.0067(12) 0.0177(11) 0.0127(10)
C25 0.0493(13) 0.0346(13) 0.0497(14) 0.0078(10) 0.0103(11) 0.0185(10)
C26 0.0391(11) 0.0304(11) 0.0347(11) 0.0089(9) 0.0109(9) 0.0096(9)
C27 0.0272(9) 0.0222(9) 0.0214(9) 0.0015(7) 0.0079(7) 0.0001(7)
C28 0.0349(10) 0.0343(11) 0.0235(9) 0.0047(8) 0.0049(8) 0.0023(8)
C29 0.0558(14) 0.0370(12) 0.0231(10) 0.0072(8) 0.0093(9) 0.0012(10)
C30 0.0541(13) 0.0306(11) 0.0330(11) 0.0012(9) 0.0229(10) -0.0080(10)
C31 0.0342(10) 0.0325(11) 0.0462(12) -0.0017(9) 0.0186(9) -0.0048(9)
C32 0.0283(9) 0.0270(10) 0.0316(10) 0.0033(8) 0.0074(8) -0.0001(8)
C33 0.0204(8) 0.0211(9) 0.0233(9) -0.0003(7) 0.0017(7) 0.0025(7)
C34 0.0335(10) 0.0320(11) 0.0227(9) 0.0008(8) 0.0046(8) -0.0010(8)
C35 0.0448(12) 0.0387(12) 0.0290(11) -0.0094(9) 0.0002(9) -0.0036(10)
C36 0.0391(11) 0.0256(11) 0.0448(12) -0.0067(9) -0.0010(9) -0.0056(9)
C37 0.0391(11) 0.0260(11) 0.0398(12) 0.0043(9) 0.0067(9) -0.0041(8)
C38 0.0333(10) 0.0256(10) 0.0249(9) 0.0008(7) 0.0061(8) -0.0003(8)
C39 0.0387(16) 0.0467(19) 0.101(4) 0.020(2) 0.023(2) 0.0044(13)
N1 0.0247(7) 0.0181(7) 0.0174(7) 0.0014(5) 0.0023(6) 0.0030(6)
N2 0.0206(7) 0.0185(8) 0.0204(7) 0.0018(6) 0.0044(6) 0.0039(5)
P1 0.0207(2) 0.0191(2) 0.0176(2) 0.00272(16) 0.00351(16) 0.00139(16)
Cl1 0.0246(2) 0.0452(3) 0.0353(3) -0.0113(2) 0.00715(19) -0.0039(2)
Cl2 0.0363(3) 0.0350(3) 0.0378(3) -0.0157(2) 0.0040(2) 0.0079(2)
Cl3 0.0446(6) 0.0611(11) 0.0565(7) 0.0048(8) 0.0088(4) -0.0111(7)
Cl4 0.0478(5) 0.0569(9) 0.0829(6) 0.0080(6) 0.0076(4) 0.0006(4)
Zn1 0.02278(10) 0.02034(11) 0.01901(10) 0.00025(8) 0.00568(7) 0.00393(8)

loop_
_atom_type_symbol
_atom_type_description
_atom_type_scat_dispersion_real
_atom_type_scat_dispersion_imag
_atom_type_scat_source
C C 0.0033 0.0016 'International Tables Vol C Tables 4.2.6.8 and 6.1.1.4'
H H 0.0000 0.0000 'International Tables Vol C Tables 4.2.6.8 and 6.1.1.4'
N N 0.0061 0.0033 'International Tables Vol C Tables 4.2.6.8 and 6.1.1.4'
P P 0.1023 0.0942 'International Tables Vol C Tables 4.2.6.8 and 6.1.1.4'
Cl Cl 0.1484 0.1585 'International Tables Vol C Tables 4.2.6.8 and 6.1.1.4'
Zn Zn 0.2839 1.4301 'International Tables Vol C Tables 4.2.6.8 and 6.1.1.4'

loop_
_geom_angle_atom_site_label_1
_geom_angle_atom_site_label_2
_geom_angle_atom_site_label_3
_geom_angle
C2 C1 N1 121.72(16)
C2 C1 C6 118.40(16)
N1 C1 C6 119.87(15)
C3 C2 C1 122.08(18)
C3 C2 H2 119.0
C1 C2 H2 119.0
C2 C3 C4 119.68(18)
C2 C3 H3 120.2
C4 C3 H3 120.2
C5 C4 C3 119.33(18)
C5 C4 H4 120.3
C3 C4 H4 120.3
C4 C5 C6 122.37(17)
C4 C5 H5 118.8
C6 C5 H5 118.8
C5 C6 C1 118.12(16)
C5 C6 C7 117.28(16)
C1 C6 C7 124.59(15)
N2 C7 C6 121.82(15)
N2 C7 C8 121.09(16)
C6 C7 C8 117.05(15)
C9 C8 C13 119.65(17)
C9 C8 C7 119.96(16)
C13 C8 C7 120.34(16)
C10 C9 C8 120.08(19)
C10 C9 H9 120.0
C8 C9 H9 120.0
C11 C10 C9 120.1(2)
C11 C10 H10 119.9
C9 C10 H10 119.9
C10 C11 C12 120.3(2)
C10 C11 H11 119.8
C12 C11 H11 119.8
C11 C12 C13 120.4(2)
C11 C12 H12 119.8
C13 C12 H12 119.8
C12 C13 C8 119.4(2)
C12 C13 H13 120.3
C8 C13 H13 120.3
C15 C14 C20 119.42(17)
C15 C14 N2 122.51(15)
C20 C14 N2 118.01(16)
C16 C15 C14 119.70(17)
C16 C15 H15 120.1
C14 C15 H15 120.1
C15 C16 C17 121.44(18)
C15 C16 H16 119.3
C17 C16 H16 119.3
C19 C17 C16 118.08(18)
C19 C17 C18 121.29(19)
C16 C17 C18 120.63(19)
C17 C18 H18A 109.5
C17 C18 H18B 109.5
H18A C18 H18B 109.5
C17 C18 H18C 109.5
H18A C18 H18C 109.5
H18B C18 H18C 109.5
C17 C19 C20 121.12(18)
C17 C19 H19 119.4
C20 C19 H19 119.4
C14 C20 C19 120.07(18)
C14 C20 H20 120.0
C19 C20 H20 120.0
C22 C21 C26 118.96(18)
C22 C21 P1 117.40(14)
C26 C21 P1 123.59(15)
C21 C22 C23 120.4(2)
C21 C22 H22 119.8
C23 C22 H22 119.8
C24 C23 C22 120.0(2)
C24 C23 H23 120.0
C22 C23 H23 120.0
C25 C24 C23 120.2(2)
C25 C24 H24 119.9
C23 C24 H24 119.9
C24 C25 C26 120.2(2)
C24 C25 H25 119.9
C26 C25 H25 119.9
C25 C26 C21 120.2(2)
C25 C26 H26 119.9
C21 C26 H26 119.9
C32 C27 C28 119.36(17)
C32 C27 P1 118.49(14)
C28 C27 P1 122.14(14)
C29 C28 C27 120.04(19)
C29 C28 H28 120.0
C27 C28 H28 120.0
C30 C29 C28 119.96(19)
C30 C29 H29 120.0
C28 C29 H29 120.0
C31 C30 C29 120.45(19)
C31 C30 H30 119.8
C29 C30 H30 119.8
C30 C31 C32 120.2(2)
C30 C31 H31 119.9
C32 C31 H31 119.9
C31 C32 C27 119.97(18)
C31 C32 H32 120.0
C27 C32 H32 120.0
C34 C33 C38 119.24(17)
C34 C33 P1 123.11(14)
C38 C33 P1 117.65(14)
C35 C34 C33 120.09(19)
C35 C34 H34 120.0
C33 C34 H34 120.0
C36 C35 C34 120.30(19)
C36 C35 H35 119.8
C34 C35 H35 119.8
C35 C36 C37 120.04(19)
C35 C36 H36 120.0
C37 C36 H36 120.0
C38 C37 C36 120.17(19)
C38 C37 H37 119.9
C36 C37 H37 119.9
C37 C38 C33 120.14(18)
C37 C38 H38 119.9
C33 C38 H38 119.9
Cl4 C39 Cl3 112.3(2)
Cl4 C39 H39A 109.2
Cl3 C39 H39A 109.2
Cl4 C39 H39B 109.2
Cl3 C39 H39B 109.2
H39A C39 H39B 107.9
C1 N1 P1 121.65(12)
C1 N1 Zn1 110.32(10)
P1 N1 Zn1 127.47(8)
C7 N2 C14 120.97(15)
C7 N2 Zn1 121.40(12)
C14 N2 Zn1 117.62(11)
N1 P1 C33 105.84(8)
N1 P1 C27 114.25(8)
C33 P1 C27 107.89(8)
N1 P1 C21 110.99(8)
C33 P1 C21 109.09(8)
C27 P1 C21 108.61(8)
N1 Zn1 N2 88.04(6)
N1 Zn1 Cl2 120.38(4)
N2 Zn1 Cl2 117.13(4)
N1 Zn1 Cl1 108.75(4)
N2 Zn1 Cl1 103.82(4)
Cl2 Zn1 Cl1 114.83(2)
Cl3B C39B Cl4B 114.6(10)
Cl3B C39B H39C 108.6
Cl4B C39B H39C 108.6
Cl3B C39B H39D 108.6
Cl4B C39B H39D 108.6
H39C C39B H39D 107.6

loop_
_geom_bond_atom_site_label_1
_geom_bond_atom_site_label_2
_geom_bond_distance
C1 C2 1.397(3)
C1 N1 1.413(2)
C1 C6 1.418(2)
C2 C3 1.380(3)
C2 H2 0.9500
C3 C4 1.385(3)
C3 H3 0.9500
C4 C5 1.377(3)
C4 H4 0.9500
C5 C6 1.400(2)
C5 H5 0.9500
C6 C7 1.482(2)
C7 N2 1.292(2)
C7 C8 1.495(2)
C8 C9 1.389(3)
C8 C13 1.390(3)
C9 C10 1.382(3)
C9 H9 0.9500
C10 C11 1.370(3)
C10 H10 0.9500
C11 C12 1.375(4)
C11 H11 0.9500
C12 C13 1.389(3)
C12 H12 0.9500
C13 H13 0.9500
C14 C15 1.386(2)
C14 C20 1.388(2)
C14 N2 1.439(2)
C15 C16 1.383(3)
C15 H15 0.9500
C16 C17 1.395(3)
C16 H16 0.9500
C17 C19 1.379(3)
C17 C18 1.501(3)
C18 H18A 0.9800
C18 H18B 0.9800
C18 H18C 0.9800
C19 C20 1.388(3)
C19 H19 0.9500
C20 H20 0.9500
C21 C22 1.384(3)
C21 C26 1.387(3)
C21 P1 1.8052(18)
C22 C23 1.386(3)
C22 H22 0.9500
C23 C24 1.374(3)
C23 H23 0.9500
C24 C25 1.367(3)
C24 H24 0.9500
C25 C26 1.387(3)
C25 H25 0.9500
C26 H26 0.9500
C27 C32 1.394(2)
C27 C28 1.398(3)
C27 P1 1.8035(18)
C28 C29 1.385(3)
C28 H28 0.9500
C29 C30 1.383(3)
C29 H29 0.9500
C30 C31 1.377(3)
C30 H30 0.9500
C31 C32 1.386(3)
C31 H31 0.9500
C32 H32 0.9500
C33 C34 1.389(3)
C33 C38 1.396(3)
C33 P1 1.7971(18)
C34 C35 1.385(3)
C34 H34 0.9500
C35 C36 1.375(3)
C35 H35 0.9500
C36 C37 1.385(3)
C36 H36 0.9500
C37 C38 1.378(3)
C37 H37 0.9500
C38 H38 0.9500
C39 Cl4 1.721(4)
C39 Cl3 1.785(4)
C39 H39A 0.9900
C39 H39B 0.9900
N1 P1 1.6079(14)
N1 Zn1 2.0212(14)
N2 Zn1 2.0587(14)
Cl1 Zn1 2.2462(5)
Cl2 Zn1 2.1929(5)
Cl4B C39B 1.768(15)
C39B Cl3B 1.69(2)
C39B H39C 0.9900
C39B H39D 0.9900

loop_
_geom_torsion_atom_site_label_1
_geom_torsion_atom_site_label_2
_geom_torsion_atom_site_label_3
_geom_torsion_atom_site_label_4
_geom_torsion
N1 C1 C2 C3 -179.02(17)
C6 C1 C2 C3 1.0(3)
C1 C2 C3 C4 0.2(3)
C2 C3 C4 C5 -0.3(3)
C3 C4 C5 C6 -0.7(3)
C4 C5 C6 C1 1.9(3)
C4 C5 C6 C7 -177.27(16)
C2 C1 C6 C5 -1.9(2)
N1 C1 C6 C5 178.06(15)
C2 C1 C6 C7 177.10(16)
N1 C1 C6 C7 -2.9(2)
C5 C6 C7 N2 151.85(16)
C1 C6 C7 N2 -27.2(2)
C5 C6 C7 C8 -25.8(2)
C1 C6 C7 C8 155.13(16)
N2 C7 C8 C9 115.6(2)
C6 C7 C8 C9 -66.7(2)
N2 C7 C8 C13 -61.8(2)
C6 C7 C8 C13 115.89(19)
C13 C8 C9 C10 2.1(3)
C7 C8 C9 C10 -175.31(17)
C8 C9 C10 C11 -1.7(3)
C9 C10 C11 C12 -0.1(3)
C10 C11 C12 C13 1.5(4)
C11 C12 C13 C8 -1.0(3)
C9 C8 C13 C12 -0.8(3)
C7 C8 C13 C12 176.68(19)
C20 C14 C15 C16 -3.7(3)
N2 C14 C15 C16 179.11(16)
C14 C15 C16 C17 0.3(3)
C15 C16 C17 C19 2.6(3)
C15 C16 C17 C18 -177.6(2)
C16 C17 C19 C20 -2.1(3)
C18 C17 C19 C20 178.0(2)
C15 C14 C20 C19 4.2(3)
N2 C14 C20 C19 -178.54(17)
C17 C19 C20 C14 -1.2(3)
C26 C21 C22 C23 -1.3(3)
P1 C21 C22 C23 -178.65(19)
C21 C22 C23 C24 -0.7(4)
C22 C23 C24 C25 1.4(4)
C23 C24 C25 C26 -0.2(4)
C24 C25 C26 C21 -1.7(4)
C22 C21 C26 C25 2.5(3)
P1 C21 C26 C25 179.67(17)
C32 C27 C28 C29 1.0(3)
P1 C27 C28 C29 179.84(16)
C27 C28 C29 C30 -1.8(3)
C28 C29 C30 C31 1.1(3)
C29 C30 C31 C32 0.3(3)
C30 C31 C32 C27 -1.2(3)
C28 C27 C32 C31 0.5(3)
P1 C27 C32 C31 -178.41(15)
C38 C33 C34 C35 1.2(3)
P1 C33 C34 C35 -178.06(16)
C33 C34 C35 C36 -0.1(3)
C34 C35 C36 C37 -1.5(3)
C35 C36 C37 C38 1.9(3)
C36 C37 C38 C33 -0.7(3)
C34 C33 C38 C37 -0.8(3)
P1 C33 C38 C37 178.51(15)
C2 C1 N1 P1 43.2(2)
C6 C1 N1 P1 -136.77(14)
C2 C1 N1 Zn1 -128.75(15)
C6 C1 N1 Zn1 51.24(17)
C6 C7 N2 C14 -179.55(15)
C8 C7 N2 C14 -2.0(2)
C6 C7 N2 Zn1 -0.4(2)
C8 C7 N2 Zn1 177.14(12)
C15 C14 N2 C7 -58.3(2)
C20 C14 N2 C7 124.44(18)
C15 C14 N2 Zn1 122.51(15)
C20 C14 N2 Zn1 -54.71(19)
C1 N1 P1 C33 147.90(13)
Zn1 N1 P1 C33 -41.58(12)
C1 N1 P1 C27 -93.54(15)
Zn1 N1 P1 C27 76.98(12)
C1 N1 P1 C21 29.67(16)
Zn1 N1 P1 C21 -159.81(10)
C34 C33 P1 N1 139.64(15)
C38 C33 P1 N1 -39.61(16)
C34 C33 P1 C27 16.94(18)
C38 C33 P1 C27 -162.31(14)
C34 C33 P1 C21 -100.87(16)
C38 C33 P1 C21 79.88(15)
C32 C27 P1 N1 -10.90(18)
C28 C27 P1 N1 170.23(15)
C32 C27 P1 C33 106.49(16)
C28 C27 P1 C33 -72.39(17)
C32 C27 P1 C21 -135.39(15)
C28 C27 P1 C21 45.73(18)
C22 C21 P1 N1 59.64(18)
C26 C21 P1 N1 -117.61(17)
C22 C21 P1 C33 -56.60(18)
C26 C21 P1 C33 126.15(17)
C22 C21 P1 C27 -173.97(16)
C26 C21 P1 C27 8.78(19)
C1 N1 Zn1 N2 -58.52(11)
P1 N1 Zn1 N2 130.08(11)
C1 N1 Zn1 Cl2 -179.11(9)
P1 N1 Zn1 Cl2 9.49(12)
C1 N1 Zn1 Cl1 45.41(12)
P1 N1 Zn1 Cl1 -125.99(9)
C7 N2 Zn1 N1 36.11(13)
C14 N2 Zn1 N1 -144.74(12)
C7 N2 Zn1 Cl2 159.55(11)
C14 N2 Zn1 Cl2 -21.30(13)
C7 N2 Zn1 Cl1 -72.71(13)
C14 N2 Zn1 Cl1 106.43(11)
